data_7113592
loop_
_publ_author_name
'Fabbiani, Francesca P. A.'
'Allan, David R.'
'Dawson, Alice'
'David, William I. F.'
'McGregor, Pamela A.'
'Oswald, Iain D. H.'
'Parsons, Simon'
'Pulham, Colin R.'

_publ_section_title
;
 Pressure-induced formation of a solvate of paracetamol
;
_journal_coden_ASTM CHCOFS
_journal_issue 24
_journal_name_full
;
 Chemical Communications (Cambridge, United Kingdom)
;
_journal_page_first 3004
_journal_page_last 3005
_journal_paper_doi 10.1039/b310394c
_journal_year 2003
_chemical_formula_moiety ' C9 H13 N1 O3 '
_chemical_formula_sum 'C9 H13 N O3'
_chemical_formula_weight 183.21
_chemical_name_common 'paracetamol monomethanolate'
_chemical_name_systematic 'paracetamol monomethanolate'
_space_group_IT_number 14
_symmetry_cell_setting monoclinic
_symmetry_space_group_name_Hall '-P 2ybc'
_symmetry_space_group_name_H-M 'P 1 21/c 1'
_atom_sites_solution_hydrogens geom
_atom_sites_solution_primary direct
_cell_angle_alpha 90
_cell_angle_beta 115.52(3)
_cell_angle_gamma 90
_cell_formula_units_Z 4
_cell_length_a 7.630(2)
_cell_length_b 17.209(3)
_cell_length_c 7.3710(11)
_cell_measurement_reflns_used 285
_cell_measurement_temperature 293
_cell_measurement_theta_max 18
_cell_measurement_theta_min 4
_cell_volume 873.4(4)
_computing_cell_refinement
;
SAINT (Siemens ,1995)
;
_computing_data_collection
;
SMART (Siemens, 1993)
;
_computing_data_reduction
;
SAINT (Siemens ,1995)
;
_computing_molecular_graphics
;
CAMERON (Watkin et al 1996)
;
_computing_publication_material
;
CRYSTALS (Watkin et al 2001)
;
_computing_structure_refinement
;
CRYSTALS (Watkin et al 2001)
;
_computing_structure_solution DASH
_diffrn_ambient_temperature 293
_diffrn_measured_fraction_theta_full 0.339
_diffrn_measured_fraction_theta_max 0.244
_diffrn_measurement_device_type 'Bruker SMART APEX CCD'
_diffrn_measurement_method 'omega scans'
_diffrn_radiation_monochromator graphite
_diffrn_radiation_type 'Mo K\a'
_diffrn_radiation_wavelength 0.71073
_diffrn_reflns_av_R_equivalents 0.05
_diffrn_reflns_limit_h_max 4
_diffrn_reflns_limit_h_min -4
_diffrn_reflns_limit_k_max 16
_diffrn_reflns_limit_k_min -17
_diffrn_reflns_limit_l_max 7
_diffrn_reflns_limit_l_min -7
_diffrn_reflns_number 801
_diffrn_reflns_theta_full 15.632
_diffrn_reflns_theta_max 20.843
_diffrn_reflns_theta_min 3.283
_diffrn_standards_decay_% 0.00
_diffrn_standards_interval_count 0
_diffrn_standards_interval_time 0
_diffrn_standards_number 0
_exptl_absorpt_coefficient_mu 0.105
_exptl_absorpt_correction_T_max 1.0000
_exptl_absorpt_correction_T_min 0.2895
_exptl_absorpt_correction_type multi-scan
_exptl_absorpt_process_details 'SADABS (Siemens, 1996)'
_exptl_crystal_colour ' block '
_exptl_crystal_density_diffrn 1.393
_exptl_crystal_description ' colourless '
_exptl_crystal_F_000 392.000
_exptl_crystal_size_max 0.20
_exptl_crystal_size_mid 0.20
_exptl_crystal_size_min 0.10
_refine_diff_density_max 0.33
_refine_diff_density_min -0.43
_refine_ls_extinction_method None
_refine_ls_goodness_of_fit_ref 0.9312
_refine_ls_hydrogen_treatment noref
_refine_ls_matrix_type full
_refine_ls_number_parameters 14
_refine_ls_number_reflns 172
_refine_ls_number_restraints 2
_refine_ls_R_factor_all 0.1848
_refine_ls_R_factor_gt 0.1347
_refine_ls_shift/su_max 0.000032
_refine_ls_structure_factor_coef Fsqd
_refine_ls_weighting_details
;
Method, part 1, Chebychev polynomial, (Watkin, 1994, Prince, 1982)
[weight] = 1.0/[A~0~*T~0~(x)+A~1~*T~1~(x) ... +A~n-1~]*T~n-1~(x)]
where A~i~ are the Chebychev coefficients listed below and x= Fcalc/Fmax
Method = Robust Weighting (Prince, 1982)
W = [weight] * [1-(deltaF/6*sigmaF)^2]^2
A~i~ are:
9.45 10.7 2.51
;
_refine_ls_weighting_scheme calc
_refine_ls_wR_factor_all 0.2161
_refine_ls_wR_factor_gt 0.1845
_refine_ls_wR_factor_ref 0.2161
_reflns_limit_h_max 1
_reflns_limit_h_min -4
_reflns_limit_k_max 17
_reflns_limit_k_min 0
_reflns_limit_l_max 7
_reflns_limit_l_min 0
_reflns_number_gt 118
_reflns_number_total 223
_reflns_threshold_expression I>2.00u(I)
_cod_duplicate_entry 7103910
_cod_data_source_file b310394c.txt
_cod_data_source_block compound_1
_cod_depositor_comments
;
The following automatic conversions were performed:

'_symmetry_cell_setting' value 'Monoclinic' changed to 'monoclinic'
according to
/usr/data/users/saulius/automatic-downloads/retrospective/RSC/lib/dictionaries/cif_core.dic
dictionary named 'cif_core.dic' version 2.4.2 from 2011-04-26.

Automatic conversion script
Id: cif_fix_values 2281 2013-09-26 08:29:07Z andrius 
;
_cod_original_sg_symbol_H-M 'P 1 21/c 1 '
_cod_original_formula_sum ' C9 H13 N1 O3 '
_cod_database_code 7113592

loop_
_symmetry_equiv_pos_as_xyz
x,y,z
-x,-y,-z
-x,y+1/2,-z+1/2
x,-y+1/2,z+1/2

loop_
_atom_site_label
_atom_site_type_symbol
_atom_site_fract_x
_atom_site_fract_y
_atom_site_fract_z
_atom_site_U_iso_or_equiv
_atom_site_occupancy
_atom_site_adp_type
_atom_site_refinement_flags
O1 O 1.418(4) 0.2012(8) 0.453(2) 0.062(4) 1.0000 Uiso G
H11 H 1.482(4) 0.1617(9) 0.447(3) 0.049(4) 1.0000 Uiso G
O2 O 0.619(4) 0.0236(8) -0.131(2) 0.062(4) 1.0000 Uiso GD
N3 N 0.626(4) 0.1452(7) -0.007(2) 0.062(4) 1.0000 Uiso GD
C4 C 0.829(4) 0.1566(6) 0.106(2) 0.062(4) 1.0000 Uiso GD
C5 C 0.971(4) 0.1085(6) 0.094(2) 0.062(4) 1.0000 Uiso GD
C6 C 1.167(4) 0.1244(7) 0.212(2) 0.062(4) 1.0000 Uiso G
C7 C 1.223(4) 0.1874(6) 0.343(2) 0.062(4) 1.0000 Uiso G
C8 C 1.080(4) 0.2343(6) 0.358(3) 0.062(4) 1.0000 Uiso G
C9 C 0.886(4) 0.2188(7) 0.241(3) 0.062(4) 1.0000 Uiso G
C10 C 0.534(4) 0.0831(8) -0.118(2) 0.062(4) 1.0000 Uiso GD
C11 C 0.316(4) 0.091(1) -0.227(3) 0.062(4) 1.0000 Uiso G
O13 O 0.351(7) -0.0905(13) -0.448(4) 0.062(4) 1.0000 Uiso G
C12 C 0.157(7) -0.078(2) -0.566(6) 0.062(4) 1.0000 Uiso G
H51 H 0.9307 0.0630 -0.0005 0.073(4) 1.0000 Uiso .
H61 H 1.2667 0.0898 0.1991 0.073(4) 1.0000 Uiso .
H81 H 1.1207 0.2785 0.4548 0.073(4) 1.0000 Uiso .
H91 H 0.7856 0.2525 0.2543 0.073(4) 1.0000 Uiso .
H111 H 0.2747 0.1438 -0.1956 0.073(4) 1.0000 Uiso .
H112 H 0.2716 0.0866 -0.3739 0.073(4) 1.0000 Uiso .
H113 H 0.2518 0.0500 -0.1792 0.073(4) 1.0000 Uiso .
H31 H 0.5405 0.1895 -0.0019 0.074(4) 1.0000 Uiso .
H131 H 0.4337 -0.0522 -0.3521 0.039(4) 1.0000 Uiso .
H121 H 0.1026 -0.1282 -0.6557 0.075(4) 1.0000 Uiso .
H122 H 0.1286 -0.0339 -0.6528 0.075(4) 1.0000 Uiso .
H123 H 0.0850 -0.0765 -0.4785 0.075(4) 1.0000 Uiso .

loop_
_atom_type_symbol
_atom_type_scat_dispersion_real
_atom_type_scat_dispersion_imag
_atom_type_scat_Cromer_Mann_a1
_atom_type_scat_Cromer_Mann_b1
_atom_type_scat_Cromer_Mann_a2
_atom_type_scat_Cromer_Mann_b2
_atom_type_scat_Cromer_Mann_a3
_atom_type_scat_Cromer_Mann_b3
_atom_type_scat_Cromer_Mann_a4
_atom_type_scat_Cromer_Mann_b4
_atom_type_scat_Cromer_Mann_c
_atom_type_scat_source
'C   ' 0.0033 0.0016 2.3100 20.8439 1.0200 10.2075 1.5886 0.5687 0.8650 51.6512 0.2156 International_Tables_Vol_IV_Table_2.2B
'H   ' 0.0000 0.0000 0.4930 10.5109 0.3229 26.1257 0.1402 3.1424 0.0408 57.7998 0.0030 International_Tables_Vol_IV_Table_2.2B
'N   ' 0.0061 0.0033 12.2126 0.0057 3.1322 9.8933 2.0125 28.9975 1.1663 0.5826 -11.5290 International_Tables_Vol_IV_Table_2.2B
'O   ' 0.0106 0.0060 3.0485 13.2771 2.2868 5.7011 1.5463 0.3239 0.8670 32.9089 0.2508 International_Tables_Vol_IV_Table_2.2B

loop_
_geom_angle_atom_site_label_1
_geom_angle_atom_site_label_2
_geom_angle_atom_site_label_3
_geom_angle
_geom_angle_publ_flag
C7 O1 H11 109.474 no
H31 N3 C10 116.277 no
H31 N3 C4 115.362 no
C10 N3 C4 128.353 yes
C9 C4 C5 119.15 yes
C9 C4 N3 116.77 yes
C5 C4 N3 124.05 yes
H51 C5 C6 120.872 no
H51 C5 C4 119.304 no
C6 C5 C4 119.823 yes
H61 C6 C7 120.681 no
H61 C6 C5 118.513 no
C7 C6 C5 120.80 yes
C8 C7 O1 122.37 yes
C8 C7 C6 119.35 yes
O1 C7 C6 118.276 yes
H81 C8 C9 120.811 no
H81 C8 C7 119.196 no
C9 C8 C7 119.991 yes
H91 C9 C8 119.086 no
H91 C9 C4 120.062 no
C8 C9 C4 120.849 yes
C11 C10 O2 121.759 yes
C11 C10 N3 115.011 yes
O2 C10 N3 123.229 yes
H113 C11 H112 110.327 no
H113 C11 H111 107.477 no
H112 C11 H111 108.709 no
H113 C11 C10 110.093 no
H112 C11 C10 110.763 no
H111 C11 C10 109.396 no
H131 O13 C12 122.749 no
H123 C12 H122 111.394 no
H123 C12 H121 104.433 no
H122 C12 H121 108.549 no
H123 C12 O13 109.552 no
H122 C12 O13 114.646 no
H121 C12 O13 107.692 no

loop_
_geom_bond_atom_site_label_1
_geom_bond_atom_site_label_2
_geom_bond_distance
_geom_bond_publ_flag
O1 C7 1.3735 yes
O1 H11 0.85000 no
O2 C10 1.23881 yes
N3 H31 1.015 no
N3 C10 1.3458 yes
N3 C4 1.4208 yes
C4 C9 1.3952 yes
C4 C5 1.3995 yes
C5 H51 1.006 no
C5 C6 1.3918 yes
C6 H61 1.003 no
C6 C7 1.3913 yes
C7 C8 1.3963 yes
C8 H81 0.994 no
C8 C9 1.3869 yes
C9 H91 0.997 no
C10 C11 1.5077 yes
C11 H113 1.003 no
C11 H112 0.987 no
C11 H111 1.023 no
O13 H131 0.974 no
O13 C12 1.3717 yes
C12 H123 1.016 no
C12 H122 0.960 no
C12 H121 1.050 no
